data_2215606
loop_
_publ_author_name
'Srinivasan, Bikshandarkoil R.'
'Nadkarni, Vishnu S.'
'Mandrekar, Vinod'
'Raghavaiah, Pallepogu'

_publ_section_title
;
 3-Oxapentane-1,5-diyl bis(allylsulfonate)
;
_journal_coeditor_code NC2062
_journal_issue 10
_journal_name_full 'Acta Crystallographica Section E'
_journal_page_first o4166
_journal_page_last o4166
_journal_paper_doi 10.1107/S160053680704679X
_journal_volume 63
_journal_year 2007
_chemical_formula_iupac 'C10 H18 O7 S2'
_chemical_formula_moiety 'C10 H18 O7 S2'
_chemical_formula_sum 'C10 H18 O7 S2'
_chemical_formula_weight 314.38
_chemical_name_common 'Diethyleneglycol bis(allylsulfonate)'
_chemical_name_systematic
;
3-Oxapentane-1,5-diyl bis(allylsulfonate)
;
_space_group_IT_number 15
_symmetry_cell_setting monoclinic
_symmetry_space_group_name_Hall '-C 2yc'
_symmetry_space_group_name_H-M 'C 1 2/c 1'
_atom_sites_solution_hydrogens geom
_atom_sites_solution_primary direct
_atom_sites_solution_secondary difmap
_audit_creation_method SHELXL97
_cell_angle_alpha 90.00
_cell_angle_beta 101.096(3)
_cell_angle_gamma 90.00
_cell_formula_units_Z 4
_cell_length_a 12.022(3)
_cell_length_b 8.3484(18)
_cell_length_c 14.894(3)
_cell_measurement_reflns_used 2760
_cell_measurement_temperature 298(2)
_cell_measurement_theta_max 26.03
_cell_measurement_theta_min 2.79
_cell_volume 1466.9(6)
_computing_cell_refinement 'SAINT (Bruker, 2001)'
_computing_data_collection 'SMART (Bruker, 2001)'
_computing_data_reduction 'SAINT (Bruker, 2001)'
_computing_molecular_graphics 'DIAMOND (Brandenburg, 1999)'
_computing_publication_material 'SHELXTL (Sheldrick, 2001)'
_computing_structure_refinement 'SHELXTL (Sheldrick, 2001)'
_computing_structure_solution 'SHELXTL (Sheldrick, 2001)'
_diffrn_ambient_temperature 298(2)
_diffrn_measured_fraction_theta_full 0.999
_diffrn_measured_fraction_theta_max 0.999
_diffrn_measurement_device_type 'Bruker SMART APEX CCD'
_diffrn_measurement_method '\f and \w'
_diffrn_radiation_monochromator graphite
_diffrn_radiation_source 'fine-focus sealed tube'
_diffrn_radiation_type MoK\a
_diffrn_radiation_wavelength 0.71073
_diffrn_reflns_av_R_equivalents 0.0192
_diffrn_reflns_av_sigmaI/netI 0.0202
_diffrn_reflns_limit_h_max 13
_diffrn_reflns_limit_h_min -14
_diffrn_reflns_limit_k_max 9
_diffrn_reflns_limit_k_min -10
_diffrn_reflns_limit_l_max 18
_diffrn_reflns_limit_l_min -18
_diffrn_reflns_number 4456
_diffrn_reflns_theta_full 26.03
_diffrn_reflns_theta_max 26.03
_diffrn_reflns_theta_min 2.79
_diffrn_standards_decay_% 0
_diffrn_standards_number 0
_exptl_absorpt_coefficient_mu 0.387
_exptl_absorpt_correction_T_max 0.9198
_exptl_absorpt_correction_T_min 0.8670
_exptl_absorpt_correction_type multi-scan
_exptl_absorpt_process_details '(SADABS; Sheldrick, 2004)'
_exptl_crystal_colour colourless
_exptl_crystal_density_diffrn 1.424
_exptl_crystal_density_method 'not measured'
_exptl_crystal_description block
_exptl_crystal_F_000 664
_exptl_crystal_size_max 0.38
_exptl_crystal_size_mid 0.38
_exptl_crystal_size_min 0.22
_refine_diff_density_max 0.226
_refine_diff_density_min -0.260
_refine_ls_extinction_coef 0.0102(14)
_refine_ls_extinction_expression Fc^*^=kFc[1+0.001xFc^2^\l^3^/sin(2\q)]^-1/4^
_refine_ls_extinction_method 'SHELXTL (Sheldrick, 2001)'
_refine_ls_goodness_of_fit_ref 1.061
_refine_ls_hydrogen_treatment constr
_refine_ls_matrix_type full
_refine_ls_number_parameters 88
_refine_ls_number_reflns 1437
_refine_ls_number_restraints 0
_refine_ls_restrained_S_all 1.061
_refine_ls_R_factor_all 0.0435
_refine_ls_R_factor_gt 0.0388
_refine_ls_shift/su_max 0.000
_refine_ls_shift/su_mean 0.000
_refine_ls_structure_factor_coef Fsqd
_refine_ls_weighting_details 'calc w = 1/[\s^2^(Fo^2^)+(0.0668P)^2^+0.3626P] where P=(Fo^2^+2Fc^2^)/3'
_refine_ls_weighting_scheme calc
_refine_ls_wR_factor_gt 0.1072
_refine_ls_wR_factor_ref 0.1111
_reflns_number_gt 1233
_reflns_number_total 1437
_reflns_threshold_expression I>2\s(I)
_cod_data_source_file nc2062.cif
_cod_data_source_block I
_cod_original_cell_volume 1466.8(5)
_cod_original_sg_symbol_H-M 'C 2/c'
_cod_database_code 2215606
_cod_database_fobs_code 2215606

loop_
_symmetry_equiv_pos_as_xyz
'x, y, z'
'-x, y, -z+1/2'
'x+1/2, y+1/2, z'
'-x+1/2, y+1/2, -z+1/2'
'-x, -y, -z'
'x, -y, z-1/2'
'-x+1/2, -y+1/2, -z'
'x+1/2, -y+1/2, z-1/2'

loop_
_atom_site_type_symbol
_atom_site_label
_atom_site_fract_x
_atom_site_fract_y
_atom_site_fract_z
_atom_site_U_iso_or_equiv
_atom_site_adp_type
_atom_site_calc_flag
_atom_site_refinement_flags
_atom_site_occupancy
C C1 0.47766(16) 0.3496(2) 0.66959(12) 0.0598(5) Uani d . 1
H H1A 0.5433 0.4147 0.6654 0.072 Uiso calc R 1
H H1B 0.4140 0.4203 0.6711 0.072 Uiso calc R 1
C C2 0.45113(15) 0.2405(2) 0.58925(12) 0.0583(5) Uani d . 1
H H2A 0.4486 0.3002 0.5330 0.070 Uiso calc R 1
H H2B 0.5090 0.1584 0.5931 0.070 Uiso calc R 1
C C3 0.38595(16) -0.1408(2) 0.60957(12) 0.0575(5) Uani d . 1
H H3A 0.3680 -0.2459 0.5830 0.069 Uiso calc R 1
H H3B 0.4666 -0.1230 0.6142 0.069 Uiso calc R 1
C C4 0.35810(16) -0.1363(2) 0.70316(12) 0.0633(5) Uani d . 1
H H4 0.3820 -0.0481 0.7400 0.076 Uiso calc R 1
C C5 0.3028(2) -0.2478(3) 0.73597(16) 0.0864(7) Uani d . 1
H H5A 0.2778 -0.3374 0.7008 0.104 Uiso calc R 1
H H5B 0.2880 -0.2383 0.7948 0.104 Uiso calc R 1
O O1 0.5000 0.25490(19) 0.7500 0.0588(5) Uani d S 1
O O2 0.34023(10) 0.16683(15) 0.59020(8) 0.0564(4) Uani d . 1
O O3 0.19171(12) -0.01518(16) 0.53390(11) 0.0709(4) Uani d . 1
O O4 0.34969(13) 0.01089(16) 0.45264(9) 0.0689(4) Uani d . 1
S S1 0.30943(4) 0.00679(5) 0.53678(3) 0.0551(2) Uani d . 1

loop_
_atom_site_aniso_label
_atom_site_aniso_U_11
_atom_site_aniso_U_22
_atom_site_aniso_U_33
_atom_site_aniso_U_12
_atom_site_aniso_U_13
_atom_site_aniso_U_23
C1 0.0652(12) 0.0545(11) 0.0604(10) 0.0051(8) 0.0139(8) 0.0084(8)
C2 0.0543(10) 0.0676(12) 0.0549(10) 0.0098(8) 0.0153(7) 0.0064(8)
C3 0.0533(10) 0.0643(11) 0.0548(9) 0.0123(8) 0.0098(7) 0.0046(8)
C4 0.0588(11) 0.0730(13) 0.0572(10) 0.0088(9) 0.0091(8) 0.0067(9)
C5 0.0861(17) 0.0939(17) 0.0859(15) 0.0038(13) 0.0334(12) 0.0152(12)
O1 0.0705(12) 0.0506(10) 0.0527(9) 0.000 0.0054(8) 0.000
O2 0.0527(7) 0.0643(8) 0.0539(7) 0.0107(6) 0.0147(5) -0.0047(5)
O3 0.0506(8) 0.0839(10) 0.0737(9) 0.0082(6) 0.0008(6) 0.0005(7)
O4 0.0794(11) 0.0815(10) 0.0454(7) 0.0187(7) 0.0109(6) -0.0017(5)
S1 0.0523(3) 0.0662(4) 0.0451(3) 0.01240(18) 0.0054(2) -0.00064(17)

loop_
_atom_type_symbol
_atom_type_description
_atom_type_scat_dispersion_real
_atom_type_scat_dispersion_imag
_atom_type_scat_source
C C 0.0033 0.0016 'International Tables Vol C Tables 4.2.6.8 and 6.1.1.4'
H H 0.0000 0.0000 'International Tables Vol C Tables 4.2.6.8 and 6.1.1.4'
O O 0.0106 0.0060 'International Tables Vol C Tables 4.2.6.8 and 6.1.1.4'
S S 0.1246 0.1234 'International Tables Vol C Tables 4.2.6.8 and 6.1.1.4'

loop_
_geom_angle_atom_site_label_1
_geom_angle_atom_site_label_2
_geom_angle_atom_site_label_3
_geom_angle_site_symmetry_1
_geom_angle
_geom_angle_publ_flag
O1 C1 C2 . 108.31(14) y
O1 C1 H1A . 110.0 ?
C2 C1 H1A . 110.0 ?
O1 C1 H1B . 110.0 ?
C2 C1 H1B . 110.0 ?
H1A C1 H1B . 108.4 ?
O2 C2 C1 . 107.61(13) y
O2 C2 H2A . 110.2 ?
C1 C2 H2A . 110.2 ?
O2 C2 H2B . 110.2 ?
C1 C2 H2B . 110.2 ?
H2A C2 H2B . 108.5 ?
C4 C3 S1 . 111.66(13) y
C4 C3 H3A . 109.3 ?
S1 C3 H3A . 109.3 ?
C4 C3 H3B . 109.3 ?
S1 C3 H3B . 109.3 ?
H3A C3 H3B . 107.9 ?
C5 C4 C3 . 123.9(2) y
C5 C4 H4 . 118.0 ?
C3 C4 H4 . 118.0 ?
C4 C5 H5A . 120.0 ?
C4 C5 H5B . 120.0 ?
H5A C5 H5B . 120.0 ?
C1 O1 C1 2_656 112.15(19) y
C2 O2 S1 . 118.61(10) y
O3 S1 O4 . 118.74(10) y
O3 S1 O2 . 105.25(7) y
O4 S1 O2 . 109.83(8) y
O3 S1 C3 . 108.96(9) y
O4 S1 C3 . 109.21(8) y
O2 S1 C3 . 103.77(8) y

loop_
_geom_bond_atom_site_label_1
_geom_bond_atom_site_label_2
_geom_bond_site_symmetry_2
_geom_bond_distance
_geom_bond_publ_flag
C1 O1 . 1.4170(19) y
C1 C2 . 1.489(3) y
C1 H1A . 0.9700 ?
C1 H1B . 0.9700 ?
C2 O2 . 1.471(2) y
C2 H2A . 0.9700 ?
C2 H2B . 0.9700 ?
C3 C4 . 1.495(2) y
C3 S1 . 1.7764(18) y
C3 H3A . 0.9700 ?
C3 H3B . 0.9700 ?
C4 C5 . 1.293(3) y
C4 H4 . 0.9300 ?
C5 H5A . 0.9300 ?
C5 H5B . 0.9300 ?
O1 C1 2_656 1.4169(19) y
O2 S1 . 1.5626(13) y
O3 S1 . 1.4196(15) y
O4 S1 . 1.4279(15) y

loop_
_geom_hbond_atom_site_label_D
_geom_hbond_atom_site_label_H
_geom_hbond_atom_site_label_A
_geom_hbond_site_symmetry_A
_geom_hbond_distance_DH
_geom_hbond_distance_HA
_geom_hbond_distance_DA
_geom_hbond_angle_DHA
C2 H2A O3 7_556 0.97 2.53 3.219(2) 128
C2 H2B O4 5_656 0.97 2.41 3.332(2) 159
C3 H3A O3 7_546 0.97 2.65 3.594(2) 163
C5 H5B O2 4_546 0.93 2.64 3.447(2) 146
